data_7233845
loop_
_publ_author_name
'Wang, Yanna'
'Yang, Xiaoming'
'Zhang, Weijing'
'Li, Haibo'
'Li, Zhimin'
'Wang, Lin'
'Zhang, Tonglai'

_publ_section_title
;
 Energetic transition metal salts of
 5,5&#x2032;-dinitramino-3,3&#x2032;-methylene-1H-1,2,4-bistriazole:
 syntheses, structures and properties
;
_journal_issue 42
_journal_name_full CrystEngComm
_journal_page_first 6452
_journal_paper_doi 10.1039/C9CE01158G
_journal_volume 21
_journal_year 2019
_chemical_formula_moiety 'C5 H12 Cd N10 O8, 2(H2 O)'
_chemical_formula_sum 'C5 H16 Cd N10 O10'
_chemical_formula_weight 488.68
_space_group_crystal_system orthorhombic
_space_group_IT_number 62
_space_group_name_Hall '-P 2ac 2n'
_space_group_name_H-M_alt 'P n m a'
_symmetry_space_group_name_Hall '-P 2ac 2n'
_symmetry_space_group_name_H-M 'P n m a'
_atom_sites_solution_hydrogens mixed
_atom_sites_solution_primary direct
_audit_creation_date 2018-11-20
_audit_creation_method
;
Olex2 1.2
(compiled 2018.05.29 svn.r3508 for OlexSys, GUI svn.r5506)
;
_audit_update_record
;
2019-01-03 deposited with the CCDC.    2019-09-12 downloaded from the CCDC.
;
_cell_angle_alpha 90
_cell_angle_beta 90
_cell_angle_gamma 90
_cell_formula_units_Z 4
_cell_length_a 9.916(2)
_cell_length_b 14.765(3)
_cell_length_c 11.093(2)
_cell_measurement_reflns_used 4876
_cell_measurement_temperature 153(2)
_cell_measurement_theta_max 27.4778
_cell_measurement_theta_min 1.8359
_cell_volume 1624.1(5)
_computing_molecular_graphics 'Olex2 (Dolomanov et al., 2009)'
_computing_publication_material 'Olex2 (Dolomanov et al., 2009)'
_computing_structure_refinement 'ShelXL (Sheldrick, 2015)'
_computing_structure_solution 'ShelXS (Sheldrick, 2008)'
_diffrn_ambient_temperature 153.15
_diffrn_measured_fraction_theta_full 0.995
_diffrn_measured_fraction_theta_max 0.990
_diffrn_measurement_device_type 'multiwire proportional'
_diffrn_measurement_method 'phi and omega scans'
_diffrn_radiation_monochromator graphite
_diffrn_radiation_type MoK\a
_diffrn_radiation_wavelength 0.71073
_diffrn_reflns_av_R_equivalents 0.0497
_diffrn_reflns_av_unetI/netI 0.0507
_diffrn_reflns_Laue_measured_fraction_full 0.995
_diffrn_reflns_Laue_measured_fraction_max 0.990
_diffrn_reflns_limit_h_max 12
_diffrn_reflns_limit_h_min -12
_diffrn_reflns_limit_k_max 19
_diffrn_reflns_limit_k_min -8
_diffrn_reflns_limit_l_max 14
_diffrn_reflns_limit_l_min -14
_diffrn_reflns_number 6303
_diffrn_reflns_point_group_measured_fraction_full 0.995
_diffrn_reflns_point_group_measured_fraction_max 0.990
_diffrn_reflns_theta_full 25.242
_diffrn_reflns_theta_max 27.530
_diffrn_reflns_theta_min 2.759
_exptl_absorpt_coefficient_mu 1.421
_exptl_absorpt_correction_T_max 1.0000
_exptl_absorpt_correction_T_min 0.7686
_exptl_absorpt_correction_type multi-scan
_exptl_absorpt_process_details 'CrystalClear (Rigaku Inc., 2008)'
_exptl_crystal_colour colorless
_exptl_crystal_density_diffrn 1.999
_exptl_crystal_description block
_exptl_crystal_F_000 976
_exptl_crystal_size_max 0.1
_exptl_crystal_size_mid 0.08
_exptl_crystal_size_min 0.05
_refine_diff_density_max 0.640
_refine_diff_density_min -1.064
_refine_diff_density_rms 0.130
_refine_ls_extinction_method none
_refine_ls_goodness_of_fit_ref 1.289
_refine_ls_hydrogen_treatment constr
_refine_ls_matrix_type full
_refine_ls_number_parameters 134
_refine_ls_number_reflns 1928
_refine_ls_number_restraints 18
_refine_ls_restrained_S_all 1.286
_refine_ls_R_factor_all 0.0805
_refine_ls_R_factor_gt 0.0684
_refine_ls_shift/su_max 0.000
_refine_ls_shift/su_mean 0.000
_refine_ls_structure_factor_coef Fsqd
_refine_ls_weighting_details 'w=1/[\s^2^(Fo^2^)+(0.0105P)^2^+8.8429P] where P=(Fo^2^+2Fc^2^)/3'
_refine_ls_weighting_scheme calc
_refine_ls_wR_factor_gt 0.1010
_refine_ls_wR_factor_ref 0.1054
_reflns_Friedel_coverage 0.000
_reflns_number_gt 1713
_reflns_number_total 1928
_reflns_threshold_expression 'I > 2\s(I)'
_cod_data_source_file c9ce01158g2.cif
_cod_data_source_block bwn18421a
_cod_depositor_comments 'Adding full bibliography for 7233844--7233849.cif.'
_cod_original_cell_volume 1624.1(6)
_cod_database_code 7233845
_shelx_shelxl_version_number 2018/3
_shelx_space_group_comment
;
The symmetry employed for this shelxl refinement is uniquely defined
by the following loop, which should always be used as a source of
symmetry information in preference to the above space-group names.
They are only intended as comments.
;
_shelx_estimated_absorpt_t_max 0.932
_shelx_estimated_absorpt_t_min 0.871
_olex2_refinement_description
;
1. Fixed Uiso
 At 1.2 times of:
  All C(H,H) groups, All N(H) groups, All O(H) groups, All O(H,H) groups
2. Uiso/Uaniso restraints and constraints
O6 \\sim O6A: within 1.7A with sigma of 0.01 and sigma for terminal atoms of
0.01
Uanis(O6) \\sim Ueq, Uanis(O6A) \\sim Ueq: with sigma of 0.01 and sigma for
terminal atoms of 0.01
3. Others
 Sof(O6A)=Sof(H6AA)=Sof(H6AB)=1-FVAR(1)
 Sof(O6)=Sof(H6A)=Sof(H6B)=FVAR(1)
4.a Riding coordinates:
 O4(H4), N3(H3), O3(H3A), O5(H5A,H5B), O6(H6A,H6B), O6A(H6AA,H6AB)
4.b Secondary CH2 refined with riding coordinates:
 C3(H3B,H3C)
;
_olex2_submission_special_instructions 'No special instructions were received'

loop_
_space_group_symop_operation_xyz
'x, y, z'
'-x+1/2, -y, z+1/2'
'-x, y+1/2, -z'
'x+1/2, -y+1/2, -z+1/2'
'-x, -y, -z'
'x-1/2, y, -z-1/2'
'x, -y-1/2, z'
'-x-1/2, y-1/2, z-1/2'

loop_
_atom_site_label
_atom_site_type_symbol
_atom_site_fract_x
_atom_site_fract_y
_atom_site_fract_z
_atom_site_U_iso_or_equiv
_atom_site_adp_type
_atom_site_occupancy
_atom_site_site_symmetry_order
_atom_site_calc_flag
_atom_site_refinement_flags_posn
_atom_site_refinement_flags_adp
_atom_site_refinement_flags_occupancy
_atom_site_disorder_assembly
_atom_site_disorder_group
Cd1 Cd 0.75325(6) 0.750000 0.59690(5) 0.01724(17) Uani 1 2 d S T P . .
O4 O 0.8135(6) 0.750000 0.8022(5) 0.0345(15) Uani 1 2 d S T P . .
H4 H 0.836503 0.702310 0.837971 0.041 Uiso 1 1 d R . . . .
N3 N 1.0725(4) 0.5415(3) 0.6141(4) 0.0145(9) Uani 1 1 d . . . . .
H3 H 1.107310 0.492406 0.641888 0.017 Uiso 1 1 d R . . . .
O2 O 0.7636(4) 0.4147(2) 0.7979(4) 0.0257(9) Uani 1 1 d . . . . .
O3 O 0.6863(7) 0.750000 0.4025(5) 0.0305(15) Uani 1 2 d S T P . .
H3A H 0.690843 0.702040 0.362004 0.037 Uiso 1 1 d R . . . .
N1 N 0.9250(4) 0.6466(3) 0.5736(4) 0.0151(9) Uani 1 1 d . . . . .
N5 N 0.8622(5) 0.4513(3) 0.7433(4) 0.0194(10) Uani 1 1 d . . . . .
O1 O 0.9745(4) 0.4128(2) 0.7416(4) 0.0224(9) Uani 1 1 d . . . . .
N2 N 1.1394(5) 0.6044(3) 0.5471(4) 0.0164(10) Uani 1 1 d . . . . .
N4 N 0.8382(4) 0.5291(3) 0.6912(4) 0.0155(9) Uani 1 1 d . . . . .
C1 C 0.9448(5) 0.5676(3) 0.6305(5) 0.0146(11) Uani 1 1 d . . . . .
C3 C 1.0754(8) 0.750000 0.4539(7) 0.0199(17) Uani 1 2 d S T P . .
H3B H 1.018986 0.750000 0.380268 0.024 Uiso 1 2 calc RS T P . .
H3C H 1.171091 0.750001 0.428505 0.024 Uiso 1 2 calc RS T P . .
O5 O 0.6019(4) 0.6392(3) 0.6387(4) 0.0260(10) Uani 1 1 d . . . . .
H5A H 0.553867 0.615854 0.584595 0.031 Uiso 1 1 d R . . . .
H5B H 0.654267 0.595634 0.651975 0.031 Uiso 1 1 d R . . . .
C2 C 1.0475(5) 0.6662(3) 0.5243(5) 0.0157(11) Uani 1 1 d . . . . .
O6 O 0.5909(10) 0.3637(11) 0.5227(10) 0.037(3) Uani 0.483(18) 1 d . U . A 1
H6A H 0.655812 0.397642 0.505057 0.045 Uiso 0.483(18) 1 d R . . A 1
H6B H 0.558382 0.383362 0.587567 0.045 Uiso 0.483(18) 1 d R . . A 1
O6A O 0.5801(9) 0.4203(9) 0.5202(9) 0.033(3) Uani 0.517(18) 1 d . U . A 2
H6AA H 0.561226 0.399727 0.588784 0.040 Uiso 0.517(18) 1 d R . . A 2
H6AB H 0.661326 0.408116 0.505934 0.040 Uiso 0.517(18) 1 d R . . A 2

loop_
_atom_site_aniso_label
_atom_site_aniso_U_11
_atom_site_aniso_U_22
_atom_site_aniso_U_33
_atom_site_aniso_U_23
_atom_site_aniso_U_13
_atom_site_aniso_U_12
Cd1 0.0151(3) 0.0146(2) 0.0221(3) 0.000 0.0012(3) 0.000
O4 0.046(4) 0.035(4) 0.022(3) 0.000 -0.002(3) 0.000
N3 0.014(2) 0.011(2) 0.019(2) -0.0022(18) 0.001(2) 0.0046(17)
O2 0.021(2) 0.0175(18) 0.039(2) 0.0108(17) 0.012(2) 0.0002(18)
O3 0.060(4) 0.011(3) 0.020(3) 0.000 -0.011(3) 0.000
N1 0.018(2) 0.010(2) 0.018(2) 0.0007(17) 0.001(2) -0.0005(17)
N5 0.019(2) 0.017(2) 0.022(2) 0.000(2) 0.002(2) 0.0031(19)
O1 0.019(2) 0.0182(18) 0.030(2) 0.0020(18) 0.0008(19) 0.0081(16)
N2 0.018(2) 0.011(2) 0.020(2) 0.0016(18) 0.004(2) 0.0014(18)
N4 0.018(2) 0.010(2) 0.019(2) 0.0030(17) 0.003(2) 0.0023(17)
C1 0.017(3) 0.011(2) 0.015(3) -0.001(2) 0.001(2) 0.003(2)
C3 0.018(4) 0.016(4) 0.026(4) 0.000 0.011(4) 0.000
O5 0.024(2) 0.022(2) 0.033(2) 0.0037(18) 0.001(2) -0.0044(17)
C2 0.019(3) 0.010(2) 0.019(3) -0.004(2) 0.004(2) 0.003(2)
O6 0.022(4) 0.046(6) 0.043(5) -0.005(5) 0.007(4) -0.011(5)
O6A 0.020(4) 0.044(6) 0.035(4) -0.004(5) 0.004(4) -0.005(4)

loop_
_atom_type_symbol
_atom_type_description
_atom_type_scat_dispersion_real
_atom_type_scat_dispersion_imag
_atom_type_scat_source
C C 0.0033 0.0016 'International Tables Vol C Tables 4.2.6.8 and 6.1.1.4'
H H 0.0000 0.0000 'International Tables Vol C Tables 4.2.6.8 and 6.1.1.4'
Cd Cd -0.8075 1.2024 'International Tables Vol C Tables 4.2.6.8 and 6.1.1.4'
N N 0.0061 0.0033 'International Tables Vol C Tables 4.2.6.8 and 6.1.1.4'
O O 0.0106 0.0060 'International Tables Vol C Tables 4.2.6.8 and 6.1.1.4'

loop_
_geom_angle_atom_site_label_1
_geom_angle_atom_site_label_2
_geom_angle_atom_site_label_3
_geom_angle
_geom_angle_site_symmetry_1
_geom_angle_site_symmetry_3
O3 Cd1 O4 177.6(2) . .
O3 Cd1 N1 96.32(17) . 7_575
O3 Cd1 N1 96.32(17) . .
O3 Cd1 O5 90.04(16) . .
O3 Cd1 O5 90.04(16) . 7_575
N1 Cd1 O4 85.47(16) 7_575 .
N1 Cd1 O4 85.47(16) . .
N1 Cd1 N1 83.1(2) 7_575 .
O5 Cd1 O4 88.29(15) 7_575 .
O5 Cd1 O4 88.29(15) . .
O5 Cd1 N1 172.33(15) . 7_575
O5 Cd1 N1 91.96(15) . .
O5 Cd1 N1 172.33(15) 7_575 .
O5 Cd1 N1 91.96(15) 7_575 7_575
O5 Cd1 O5 92.3(2) 7_575 .
Cd1 O4 H4 121.74(3) . 7_575
Cd1 O4 H4 121.7 . .
H4 O4 H4 113.9 . 7_575
N2 N3 H3 125.1 . .
C1 N3 H3 125.0 . .
C1 N3 N2 109.8(4) . .
Cd1 O3 H3A 119.7 . .
Cd1 O3 H3A 119.73(4) . 7_575
H3A O3 H3A 114.9 . 7_575
C1 N1 Cd1 129.2(4) . .
C1 N1 C2 104.1(4) . .
C2 N1 Cd1 124.3(3) . .
O2 N5 N4 116.4(4) . .
O1 N5 O2 119.9(4) . .
O1 N5 N4 123.7(5) . .
C2 N2 N3 104.0(4) . .
N5 N4 C1 116.1(4) . .
N3 C1 N1 108.9(5) . .
N3 C1 N4 132.5(5) . .
N1 C1 N4 118.5(5) . .
H3B C3 H3C 107.9 . .
C2 C3 H3B 109.1 7_575 .
C2 C3 H3B 109.1 . .
C2 C3 H3C 109.1 . .
C2 C3 H3C 109.1 7_575 .
C2 C3 C2 112.4(6) . 7_575
Cd1 O5 H5A 121.7 . .
Cd1 O5 H5B 100.3 . .
H5A O5 H5B 99.3 . .
N1 C2 C3 123.6(5) . .
N2 C2 N1 113.1(5) . .
N2 C2 C3 123.3(5) . .
H6A O6 H6B 106.7 . .
H6AA O6A H6AB 107.9 . .

loop_
_geom_bond_atom_site_label_1
_geom_bond_atom_site_label_2
_geom_bond_distance
_geom_bond_site_symmetry_2
Cd1 O4 2.354(6) .
Cd1 O3 2.256(6) .
Cd1 N1 2.302(4) .
Cd1 N1 2.302(4) 7_575
Cd1 O5 2.268(4) 7_575
Cd1 O5 2.268(4) .
O4 H4 0.8399 .
O4 H4 0.8400 7_575
N3 H3 0.8599 .
N3 N2 1.362(6) .
N3 C1 1.337(6) .
O2 N5 1.270(6) .
O3 H3A 0.8400 7_575
O3 H3A 0.8400 .
N1 C1 1.341(6) .
N1 C2 1.363(7) .
N5 O1 1.251(6) .
N5 N4 1.308(6) .
N2 C2 1.315(6) .
N4 C1 1.375(7) .
C3 H3B 0.9900 .
C3 H3C 0.9900 .
C3 C2 1.489(6) 7_575
C3 C2 1.489(6) .
O5 H5A 0.8401 .
O5 H5B 0.8401 .
O6 H6A 0.8398 .
O6 H6B 0.8400 .
O6A H6AA 0.8401 .
O6A H6AB 0.8401 .

loop_
_geom_torsion_atom_site_label_1
_geom_torsion_atom_site_label_2
_geom_torsion_atom_site_label_3
_geom_torsion_atom_site_label_4
_geom_torsion
_geom_torsion_site_symmetry_1
Cd1 N1 C1 N3 -163.4(3) .
Cd1 N1 C1 N4 16.9(7) .
Cd1 N1 C2 N2 164.1(3) .
Cd1 N1 C2 C3 -14.8(8) .
N3 N2 C2 N1 0.3(6) .
N3 N2 C2 C3 179.1(5) .
O2 N5 N4 C1 -178.9(4) .
N5 N4 C1 N3 -0.8(9) .
N5 N4 C1 N1 178.8(5) .
O1 N5 N4 C1 1.1(7) .
N2 N3 C1 N1 1.0(6) .
N2 N3 C1 N4 -179.4(5) .
C1 N3 N2 C2 -0.8(6) .
C1 N1 C2 N2 0.3(6) .
C1 N1 C2 C3 -178.5(5) .
C2 N1 C1 N3 -0.8(6) .
C2 N1 C1 N4 179.6(5) .
C2 C3 C2 N1 57.9(9) 7_575
C2 C3 C2 N2 -120.8(6) 7_575
